data_9017872
loop_
_publ_author_name
'Yang, H.'
'Kobsch, A.'
'Gu, X.'
'Downs, R. T.'
'Xie, X.'

_publ_section_title
;
 Zhanghuifenite, Na3Mn2+4Mg2Al(PO4)6, a new mineral isostructural with bobfergusonite,
 from the Santa Ana mine, San Luis province, Argentina
;
_journal_name_full 'American Mineralogist'
_journal_page_first 1009
_journal_page_last 1015
_journal_volume 106
_journal_year 2021
_chemical_compound_source 'the Santa Ana mine, San Luis province, Argentina'
_chemical_formula_sum 'Al1.62 Ca0.22 Fe2.72 Mg3.36 Mn6.3 Na5.6 O48 P12'
_chemical_name_mineral Zhanghuifenite
_space_group_IT_number 14
_space_group_name_Hall '-P 2yn'
_space_group_name_H-M_alt 'P 1 21/n 1'
_symmetry_space_group_name_H-M 'P 1 21/n 1'
_cell_angle_alpha 90
_cell_angle_beta 97.920
_cell_angle_gamma 90
_cell_length_a 12.8926
_cell_length_b 12.4658
_cell_length_c 10.9178
_cell_formula_units_Z 2
_cell_volume 1737.934
_database_code_amcsd 0020976
_exptl_crystal_density_diffrn 3.632
_cod_data_source_file inputs/fixed/split/05891.cif
_cod_data_source_block 05891
_cod_original_formula_sum 'Mn6.3 Mg3.36 Fe2.72 Al1.62 Na5.6 Ca.22 P12 O48'
_cod_database_code 9017872

loop_
_space_group_symop_operation_xyz
x,y,z
1/2+x,1/2-y,1/2+z
1/2-x,1/2+y,1/2-z
-x,-y,-z

loop_
_atom_site_aniso_label
_atom_site_aniso_U_11
_atom_site_aniso_U_22
_atom_site_aniso_U_33
_atom_site_aniso_U_12
_atom_site_aniso_U_13
_atom_site_aniso_U_23
MnM1 0.00835 0.00905 0.00795 0.00034 -0.00019 0.00130
MnM2 0.00925 0.00912 0.00908 0.00112 -0.00123 -0.00035
MgM3 0.00789 0.00726 0.00678 -0.00071 -0.00028 0.00015
FeM3 0.00789 0.00726 0.00678 -0.00071 -0.00028 0.00015
MnM3 0.00789 0.00726 0.00678 -0.00071 -0.00028 0.00015
MgM4 0.00756 0.00743 0.00745 -0.00011 -0.00003 -0.00014
FeM4 0.00756 0.00743 0.00745 -0.00011 -0.00003 -0.00014
MgM5 0.00808 0.00922 0.00609 0.00048 0.00038 -0.00064
FeM5 0.00808 0.00922 0.00609 0.00048 0.00038 -0.00064
AlM6 0.00728 0.00773 0.00652 0.00032 0.00077 -0.00026
FeM6 0.00728 0.00773 0.00652 0.00032 0.00077 -0.00026
MnX1 0.01919 0.00732 0.01598 -0.00092 0.01104 -0.00108
NaX2 0.02621 0.01201 0.03149 0.00092 0.01928 -0.00091
NaX3 0.04099 0.01136 0.04131 0.00192 0.03068 0.00142
CaX3 0.04099 0.01136 0.04131 0.00192 0.03068 0.00142
NaX4 0.02302 0.02839 0.01568 0.00024 0.00758 0.00003
NaX5 0.02078 0.02952 0.01530 -0.00067 0.00608 0.00117
P1 0.00613 0.00639 0.00544 0.00017 0.00130 0.00002
P2 0.00599 0.00591 0.00585 -0.00012 0.00168 0.00007
P3 0.00616 0.00534 0.00552 0.00036 0.00149 -0.00003
P4 0.00614 0.00525 0.00567 0.00018 0.00137 -0.00037
P5 0.00572 0.00702 0.00584 -0.00071 0.00081 0.00020
P6 0.00597 0.00634 0.00552 -0.00032 0.00095 0.00023
O1 0.00656 0.01089 0.00808 -0.00368 0.00201 0.00085
O2 0.00670 0.01255 0.00791 -0.00274 0.00134 0.00107
O3 0.00733 0.01035 0.00843 0.00243 0.00178 -0.00049
O4 0.00670 0.01080 0.00771 0.00226 0.00139 0.00020
O5 0.01409 0.00887 0.00888 0.00408 0.00217 0.00229
O6 0.01402 0.00879 0.00914 0.00505 0.00150 0.00048
O7 0.01373 0.00883 0.00851 -0.00352 0.00179 -0.00137
O8 0.01781 0.01177 0.00831 -0.00658 -0.00030 -0.00054
O9 0.00846 0.00899 0.00996 0.00145 0.00327 -0.00075
O10 0.00924 0.00992 0.00964 0.00212 0.00225 -0.00190
O11 0.00832 0.00987 0.01202 -0.00025 0.00409 0.00325
O12 0.00803 0.01000 0.01134 -0.00008 0.00347 0.00227
O13 0.01405 0.01116 0.00790 -0.00033 -0.00109 -0.00112
O14 0.01291 0.01100 0.00786 0.00080 -0.00248 -0.00008
O15 0.01068 0.00960 0.00711 -0.00079 0.00113 0.00172
O16 0.01104 0.00919 0.00664 -0.00056 0.00130 0.00088
O17 0.00923 0.00959 0.01010 -0.00177 0.00085 0.00004
O18 0.00744 0.00860 0.00900 -0.00122 0.00110 -0.00081
O19 0.00650 0.01027 0.01086 0.00117 0.00160 0.00037
O20 0.00720 0.01321 0.01213 0.00168 0.00227 0.00086
O21 0.01307 0.00727 0.01160 -0.00168 0.00140 -0.00256
O22 0.01245 0.00770 0.01245 -0.00119 0.00209 -0.00222
O23 0.01240 0.00929 0.00985 0.00233 0.00125 0.00138
O24 0.01392 0.00846 0.01262 0.00305 0.00159 0.00180

loop_
_atom_site_label
_atom_site_fract_x
_atom_site_fract_y
_atom_site_fract_z
_atom_site_occupancy
_atom_site_U_iso_or_equiv
MnM1 0.13337 0.23653 -0.00041 1.00000 0.00857
MnM2 0.63015 0.23519 0.00231 1.00000 0.00938
MgM3 0.29465 0.15002 0.72567 0.37000 0.00743
FeM3 0.29465 0.15002 0.72567 0.48000 0.00743
MnM3 0.29465 0.15002 0.72567 0.15000 0.00743
MgM4 0.79683 0.15052 0.72832 0.59000 0.00758
FeM4 0.79683 0.15052 0.72832 0.41000 0.00758
MgM5 0.46278 0.16528 0.28290 0.72000 0.00785
FeM5 0.46278 0.16528 0.28290 0.28000 0.00785
AlM6 0.96055 0.16562 0.28272 0.81000 0.00719
FeM6 0.96055 0.16562 0.28272 0.19000 0.00719
MnX1 0.24829 0.00080 -0.00329 1.00000 0.01336
NaX2 0.00000 0.00000 0.00000 1.00000 0.02180
NaX3 0.50000 0.00000 0.00000 0.78000 0.02888
CaX3 0.50000 0.00000 0.00000 0.22000 0.02888
NaX4 0.37437 0.47645 0.00304 0.91000 0.02190
NaX5 0.87301 0.47646 0.99629 1.00000 0.02153
P1 0.38324 0.21447 0.00473 1.00000 0.00594
P2 0.88285 0.21179 0.00955 1.00000 0.00583
P3 0.20082 0.11370 0.26227 1.00000 0.00561
P4 0.70651 0.11351 0.26664 1.00000 0.00564
P5 0.05988 0.09513 0.73520 1.00000 0.00619
P6 0.55878 0.10366 0.73671 1.00000 0.00593
O1 0.29738 0.21350 0.54658 1.00000 0.00842
O2 0.79919 0.21210 0.54554 1.00000 0.00902
O3 0.46703 0.22126 0.45812 1.00000 0.00864
O4 0.96479 0.21475 0.44880 1.00000 0.00837
O5 0.33012 0.37332 0.41920 1.00000 0.01056
O6 0.82887 0.37002 0.41437 1.00000 0.01066
O7 0.44042 0.35693 0.61508 1.00000 0.01033
O8 0.94682 0.35201 0.60472 1.00000 0.01283
O9 0.11130 0.17023 0.32048 1.00000 0.00895
O10 0.62396 0.17603 0.32653 1.00000 0.00951
O11 0.13314 0.15225 0.65538 1.00000 0.00982
O12 0.63705 0.15790 0.66120 1.00000 0.00959
O13 0.10924 0.41089 0.37314 1.00000 0.01128
O14 0.61340 0.41558 0.37028 1.00000 0.01096
O15 0.17185 0.40229 0.62607 1.00000 0.00914
O16 0.66807 0.40153 0.62129 1.00000 0.00895
O17 0.29874 0.18411 0.28114 1.00000 0.00968
O18 0.80845 0.18053 0.27990 1.00000 0.00835
O19 0.46155 0.17678 0.73710 1.00000 0.00917
O20 0.95877 0.15848 0.73258 1.00000 0.01076
O21 0.27925 0.50666 0.17164 1.00000 0.01067
O22 0.77583 0.50666 0.16673 1.00000 0.01083
O23 0.46456 0.48280 0.82451 1.00000 0.01054
O24 0.97484 0.49712 0.82603 1.00000 0.01169

loop_
_cod_related_entry_id
_cod_related_entry_database
_cod_related_entry_code
1 AMCSD 0020976
